data_2210040
loop_
_publ_author_name
'Khawar Rauf, M.'
'Badshah, Amin'
'Fl\"orke, Ulrich'

_publ_section_title
;
 1-(3-Chlorobenzoyl)-3-[3-(trifluoromethyl)phenyl]thiourea
;
_journal_coeditor_code AC2032
_journal_issue 9
_journal_name_full 'Acta Crystallographica Section E'
_journal_page_first o3823
_journal_page_last o3825
_journal_paper_doi 10.1107/S1600536806031023
_journal_volume 62
_journal_year 2006
_chemical_formula_iupac 'C15 H10 Cl F3 N2 O S'
_chemical_formula_moiety 'C15 H10 Cl F3 N2 O S'
_chemical_formula_sum 'C15 H10 Cl F3 N2 O S'
_chemical_formula_weight 358.76
_chemical_name_common 1-(3-Chlorobenzoyl)-3-[3-(trifluoromethyl)phenyl]thiourea
_chemical_name_systematic
;
1-(3-Chlorobenzoyl)-3-[3-(trifluoromethyl)phenyl]thiourea
;
_space_group_IT_number 14
_symmetry_cell_setting monoclinic
_symmetry_space_group_name_Hall '-P 2ybc'
_symmetry_space_group_name_H-M 'P 1 21/c 1'
_atom_sites_solution_hydrogens difmap
_atom_sites_solution_primary direct
_atom_sites_solution_secondary difmap
_audit_creation_method SHELXL97
_cell_angle_alpha 90.00
_cell_angle_beta 94.066(5)
_cell_angle_gamma 90.00
_cell_formula_units_Z 4
_cell_length_a 15.249(4)
_cell_length_b 6.5459(16)
_cell_length_c 14.643(4)
_cell_measurement_reflns_used 1265
_cell_measurement_temperature 120(2)
_cell_measurement_theta_max 25.61
_cell_measurement_theta_min 2.68
_cell_volume 1458.0(7)
_computing_cell_refinement 'SAINT (Bruker, 2002)'
_computing_data_collection 'SMART (Bruker, 2002)'
_computing_data_reduction SAINT
_computing_molecular_graphics SHELXTL
_computing_publication_material SHELXTL
_computing_structure_refinement SHELXTL
_computing_structure_solution 'SHELXTL (Bruker, 2002)'
_diffrn_ambient_temperature 120(2)
_diffrn_measured_fraction_theta_full 0.997
_diffrn_measured_fraction_theta_max 0.997
_diffrn_measurement_device_type 'Bruker SMART APEX CCD area-detector'
_diffrn_measurement_method '\f and \w'
_diffrn_radiation_monochromator graphite
_diffrn_radiation_source 'sealed tube'
_diffrn_radiation_type MoK\a
_diffrn_radiation_wavelength 0.71073
_diffrn_reflns_av_R_equivalents 0.0944
_diffrn_reflns_av_sigmaI/netI 0.1350
_diffrn_reflns_limit_h_max 17
_diffrn_reflns_limit_h_min -20
_diffrn_reflns_limit_k_max 8
_diffrn_reflns_limit_k_min -8
_diffrn_reflns_limit_l_max 19
_diffrn_reflns_limit_l_min -17
_diffrn_reflns_number 9777
_diffrn_reflns_theta_full 27.87
_diffrn_reflns_theta_max 27.87
_diffrn_reflns_theta_min 1.34
_diffrn_standards_decay_% 0
_diffrn_standards_interval_time 420
_diffrn_standards_number 1252
_exptl_absorpt_coefficient_mu 0.443
_exptl_absorpt_correction_T_max 0.9868
_exptl_absorpt_correction_T_min 0.8155
_exptl_absorpt_correction_type multi-scan
_exptl_absorpt_process_details '(SADABS; Bruker, 2002)'
_exptl_crystal_colour colourless
_exptl_crystal_density_diffrn 1.634
_exptl_crystal_density_method 'not measured'
_exptl_crystal_description plate
_exptl_crystal_F_000 728
_exptl_crystal_size_max 0.48
_exptl_crystal_size_mid 0.22
_exptl_crystal_size_min 0.03
_refine_diff_density_max 0.936
_refine_diff_density_min -0.569
_refine_ls_extinction_method none
_refine_ls_goodness_of_fit_ref 0.890
_refine_ls_hydrogen_treatment constr
_refine_ls_matrix_type full
_refine_ls_number_parameters 208
_refine_ls_number_reflns 3468
_refine_ls_number_restraints 0
_refine_ls_restrained_S_all 0.890
_refine_ls_R_factor_all 0.1096
_refine_ls_R_factor_gt 0.0568
_refine_ls_shift/su_max 0.000
_refine_ls_shift/su_mean 0.000
_refine_ls_structure_factor_coef Fsqd
_refine_ls_weighting_details 'calc w = 1/[\s^2^(Fo^2^)+(0.0464P)^2^] where P=(Fo^2^+2Fc^2^)/3'
_refine_ls_weighting_scheme calc
_refine_ls_wR_factor_gt 0.1083
_refine_ls_wR_factor_ref 0.1205
_reflns_number_gt 1968
_reflns_number_total 3468
_reflns_threshold_expression I>2\s(I)
_cod_data_source_file ac2032.cif
_cod_data_source_block I
_cod_depositor_comments
;
The following automatic conversions were performed:
'_symmetry_cell_setting' value 'Monoclinic' changed to 'monoclinic'
according to '/home/saulius/struct/CIF-dictionaries/cif_core.dic'
dictionary named 'cif_core.dic' version 2.4.1 from 2010-06-29.

Automatic conversion script
Id: cif_fix_enum 1527 2010-12-29 10:47:43Z saulius 

The following automatic conversions were performed:

'_symmetry_cell_setting' value 'Monoclinic' changed to 'monoclinic'
according to /home/saulius/struct/CIF-dictionaries/cif_core.dic
dictionary named 'cif_core.dic' version 2.4.1 from 2010-06-29.

Automatic conversion script
Id: cif_fix_values 1715 2011-07-08 13:25:40Z adriana 
;
_cod_original_cell_volume 1457.9(7)
_cod_original_sg_symbol_H-M 'P 21/c'
_cod_database_code 2210040
_cod_database_fobs_code 2210040

loop_
_symmetry_equiv_pos_as_xyz
'x, y, z'
'-x, y+1/2, -z+1/2'
'-x, -y, -z'
'x, -y-1/2, z-1/2'

loop_
_atom_site_type_symbol
_atom_site_label
_atom_site_fract_x
_atom_site_fract_y
_atom_site_fract_z
_atom_site_U_iso_or_equiv
_atom_site_adp_type
_atom_site_calc_flag
_atom_site_refinement_flags
_atom_site_occupancy
Cl Cl1 0.08525(5) 0.33422(14) -0.02122(6) 0.0330(3) Uani d . 1
S S1 0.58087(5) 0.05418(13) 0.26739(6) 0.0209(2) Uani d . 1
F F1 0.94618(16) 0.2520(5) 0.29345(16) 0.0755(10) Uani d . 1
F F2 0.88864(15) 0.0301(4) 0.2042(2) 0.0870(11) Uani d . 1
F F3 0.96039(16) 0.2692(4) 0.15500(18) 0.0675(8) Uani d . 1
O O1 0.43654(14) 0.3267(4) 0.01661(15) 0.0271(6) Uani d . 1
N N1 0.58772(16) 0.2947(4) 0.12103(17) 0.0178(6) Uani d . 1
H H1A 0.5654 0.3344 0.0669 0.021 Uiso calc R 1
N N2 0.46528(16) 0.0873(4) 0.12704(17) 0.0178(6) Uani d . 1
H H2B 0.4459 -0.0293 0.1477 0.021 Uiso calc R 1
C C1 0.66867(19) 0.3835(5) 0.1585(2) 0.0166(7) Uani d . 1
C C2 0.6694(2) 0.5839(5) 0.1858(2) 0.0193(7) Uani d . 1
H H2A 0.6172 0.6637 0.1797 0.023 Uiso calc R 1
C C3 0.7472(2) 0.6677(5) 0.2225(2) 0.0229(8) Uani d . 1
H H3A 0.7485 0.8063 0.2419 0.027 Uiso calc R 1
C C4 0.8232(2) 0.5522(5) 0.2314(2) 0.0225(7) Uani d . 1
H H4A 0.8765 0.6109 0.2568 0.027 Uiso calc R 1
C C5 0.8211(2) 0.3520(5) 0.2035(2) 0.0199(7) Uani d . 1
C C6 0.7441(2) 0.2656(5) 0.1653(2) 0.0188(7) Uani d . 1
H H6A 0.7432 0.1282 0.1443 0.023 Uiso calc R 1
C C7 0.9020(2) 0.2258(5) 0.2151(3) 0.0275(8) Uani d . 1
C C8 0.54599(19) 0.1540(5) 0.1666(2) 0.0172(7) Uani d . 1
C C9 0.4121(2) 0.1811(5) 0.0598(2) 0.0182(7) Uani d . 1
C C10 0.32126(19) 0.0972(5) 0.0480(2) 0.0178(7) Uani d . 1
C C11 0.2548(2) 0.2320(5) 0.0185(2) 0.0207(7) Uani d . 1
H H11A 0.2682 0.3685 0.0024 0.025 Uiso calc R 1
C C12 0.1683(2) 0.1635(5) 0.0129(2) 0.0222(8) Uani d . 1
C C13 0.1481(2) -0.0351(5) 0.0326(2) 0.0244(8) Uani d . 1
H H13A 0.0887 -0.0800 0.0275 0.029 Uiso calc R 1
C C14 0.2144(2) -0.1684(5) 0.0598(2) 0.0250(8) Uani d . 1
H H14A 0.2007 -0.3065 0.0730 0.030 Uiso calc R 1
C C15 0.3010(2) -0.1036(5) 0.0683(2) 0.0204(7) Uani d . 1
H H15A 0.3464 -0.1963 0.0879 0.024 Uiso calc R 1

loop_
_atom_site_aniso_label
_atom_site_aniso_U_11
_atom_site_aniso_U_22
_atom_site_aniso_U_33
_atom_site_aniso_U_12
_atom_site_aniso_U_13
_atom_site_aniso_U_23
Cl1 0.0213(5) 0.0349(6) 0.0428(6) 0.0039(4) 0.0011(4) 0.0082(4)
S1 0.0215(4) 0.0183(5) 0.0222(4) -0.0019(4) -0.0025(3) 0.0039(4)
F1 0.0562(17) 0.120(3) 0.0459(16) 0.0541(16) -0.0268(13) -0.0277(16)
F2 0.0296(14) 0.0248(15) 0.202(3) 0.0040(11) -0.0213(17) 0.0060(18)
F3 0.0453(16) 0.086(2) 0.0750(19) 0.0333(14) 0.0299(13) 0.0298(16)
O1 0.0249(13) 0.0270(14) 0.0287(13) -0.0070(11) -0.0024(10) 0.0100(11)
N1 0.0180(14) 0.0178(15) 0.0174(14) -0.0028(11) 0.0002(11) 0.0014(11)
N2 0.0197(15) 0.0104(14) 0.0227(14) -0.0032(11) -0.0017(11) 0.0009(11)
C1 0.0163(17) 0.0165(18) 0.0171(16) -0.0028(13) 0.0019(13) 0.0024(13)
C2 0.0196(18) 0.0180(18) 0.0204(17) 0.0014(14) 0.0027(13) 0.0032(14)
C3 0.0236(19) 0.0179(18) 0.0271(19) -0.0005(15) 0.0012(15) 0.0005(15)
C4 0.0227(18) 0.0208(19) 0.0240(18) -0.0053(15) 0.0014(14) 0.0001(15)
C5 0.0173(17) 0.0228(19) 0.0196(17) 0.0015(14) 0.0018(13) 0.0029(15)
C6 0.0206(18) 0.0182(18) 0.0178(17) -0.0017(14) 0.0025(13) 0.0021(14)
C7 0.023(2) 0.021(2) 0.038(2) -0.0017(15) 0.0002(16) 0.0010(17)
C8 0.0175(17) 0.0143(17) 0.0198(17) 0.0025(13) 0.0014(13) -0.0050(14)
C9 0.0181(17) 0.0202(19) 0.0162(16) 0.0017(14) 0.0008(13) -0.0032(14)
C10 0.0182(18) 0.0182(18) 0.0170(16) -0.0013(13) 0.0010(13) -0.0003(13)
C11 0.0235(19) 0.0180(18) 0.0208(18) -0.0009(14) 0.0035(14) 0.0028(14)
C12 0.0188(18) 0.027(2) 0.0203(17) 0.0020(15) 0.0006(13) 0.0013(15)
C13 0.0204(18) 0.030(2) 0.0227(18) -0.0054(16) 0.0001(14) 0.0005(16)
C14 0.032(2) 0.022(2) 0.0208(18) -0.0080(16) 0.0005(15) -0.0011(15)
C15 0.0232(19) 0.0173(18) 0.0202(17) -0.0013(14) -0.0019(14) -0.0008(14)

loop_
_atom_type_symbol
_atom_type_description
_atom_type_scat_dispersion_real
_atom_type_scat_dispersion_imag
_atom_type_scat_source
C C 0.0033 0.0016 'International Tables Vol C Tables 4.2.6.8 and 6.1.1.4'
H H 0.0000 0.0000 'International Tables Vol C Tables 4.2.6.8 and 6.1.1.4'
N N 0.0061 0.0033 'International Tables Vol C Tables 4.2.6.8 and 6.1.1.4'
O O 0.0106 0.0060 'International Tables Vol C Tables 4.2.6.8 and 6.1.1.4'
Cl Cl 0.1484 0.1585 'International Tables Vol C Tables 4.2.6.8 and 6.1.1.4'
S S 0.1246 0.1234 'International Tables Vol C Tables 4.2.6.8 and 6.1.1.4'
F F 0.0171 0.0103 'International Tables Vol C Tables 4.2.6.8 and 6.1.1.4'

loop_
_geom_angle_atom_site_label_1
_geom_angle_atom_site_label_2
_geom_angle_atom_site_label_3
_geom_angle
_geom_angle_publ_flag
C8 N1 C1 121.3(3) y
C8 N1 H1A 119.4 ?
C1 N1 H1A 119.4 ?
C9 N2 C8 128.1(3) y
C9 N2 H2B 115.9 ?
C8 N2 H2B 115.9 ?
C2 C1 C6 121.6(3) ?
C2 C1 N1 119.1(3) ?
C6 C1 N1 119.3(3) ?
C1 C2 C3 118.8(3) ?
C1 C2 H2A 120.6 ?
C3 C2 H2A 120.6 ?
C2 C3 C4 120.7(3) ?
C2 C3 H3A 119.6 ?
C4 C3 H3A 119.6 ?
C5 C4 C3 119.5(3) ?
C5 C4 H4A 120.2 ?
C3 C4 H4A 120.2 ?
C4 C5 C6 120.8(3) ?
C4 C5 C7 119.7(3) ?
C6 C5 C7 119.5(3) ?
C1 C6 C5 118.6(3) ?
C1 C6 H6A 120.7 ?
C5 C6 H6A 120.7 ?
F1 C7 F2 107.7(3) ?
F1 C7 F3 103.2(3) ?
F2 C7 F3 103.6(3) ?
F1 C7 C5 113.7(3) ?
F2 C7 C5 114.2(3) ?
F3 C7 C5 113.3(3) ?
N1 C8 N2 116.8(3) y
N1 C8 S1 125.7(2) y
N2 C8 S1 117.5(2) y
O1 C9 N2 122.3(3) y
O1 C9 C10 123.1(3) y
N2 C9 C10 114.5(3) y
C15 C10 C11 120.0(3) ?
C15 C10 C9 123.0(3) ?
C11 C10 C9 117.0(3) ?
C12 C11 C10 118.8(3) ?
C12 C11 H11A 120.6 ?
C10 C11 H11A 120.6 ?
C13 C12 C11 121.4(3) ?
C13 C12 Cl1 120.0(3) ?
C11 C12 Cl1 118.6(3) ?
C12 C13 C14 119.4(3) ?
C12 C13 H13A 120.3 ?
C14 C13 H13A 120.3 ?
C13 C14 C15 120.6(3) ?
C13 C14 H14A 119.7 ?
C15 C14 H14A 119.7 ?
C14 C15 C10 119.8(3) ?
C14 C15 H15A 120.1 ?
C10 C15 H15A 120.1 ?

loop_
_geom_bond_atom_site_label_1
_geom_bond_atom_site_label_2
_geom_bond_distance
_geom_bond_publ_flag
Cl1 C12 1.736(3) y
S1 C8 1.667(3) y
F1 C7 1.300(4) ?
F2 C7 1.305(4) ?
F3 C7 1.326(4) ?
O1 C9 1.217(4) y
N1 C8 1.326(4) y
N1 C1 1.438(4) y
N1 H1A 0.8800 ?
N2 C9 1.375(4) y
N2 C8 1.392(4) y
N2 H2B 0.8800 ?
C1 C2 1.371(4) ?
C1 C6 1.383(4) ?
C2 C3 1.381(4) ?
C2 H2A 0.9500 ?
C3 C4 1.383(4) ?
C3 H3A 0.9500 ?
C4 C5 1.372(4) ?
C4 H4A 0.9500 ?
C5 C6 1.385(4) ?
C5 C7 1.485(4) ?
C6 H6A 0.9500 ?
C9 C10 1.488(4) y
C10 C15 1.387(4) ?
C10 C11 1.390(4) ?
C11 C12 1.390(4) ?
C11 H11A 0.9500 ?
C12 C13 1.371(5) ?
C13 C14 1.374(5) ?
C13 H13A 0.9500 ?
C14 C15 1.384(4) ?
C14 H14A 0.9500 ?
C15 H15A 0.9500 ?

loop_
_geom_hbond_atom_site_label_D
_geom_hbond_atom_site_label_H
_geom_hbond_atom_site_label_A
_geom_hbond_site_symmetry_A
_geom_hbond_distance_DH
_geom_hbond_distance_HA
_geom_hbond_distance_DA
_geom_hbond_angle_DHA
N1 H1A O1 . 0.88 2.05 2.683(3) 128.0
N1 H1A O1 3_665 0.88 2.53 3.199(3) 133.2
C2 H2A S1 1_565 0.95 2.93 3.599(3) 128.4
C15 H15A S1 2_645 0.95 2.84 3.666(3) 146.3

loop_
_geom_torsion_atom_site_label_1
_geom_torsion_atom_site_label_2
_geom_torsion_atom_site_label_3
_geom_torsion_atom_site_label_4
_geom_torsion
C8 N1 C1 C2 -110.3(3)
C8 N1 C1 C6 70.2(4)
C6 C1 C2 C3 -1.1(5)
N1 C1 C2 C3 179.4(3)
C1 C2 C3 C4 0.1(5)
C2 C3 C4 C5 0.0(5)
C3 C4 C5 C6 0.9(5)
C3 C4 C5 C7 -178.4(3)
C2 C1 C6 C5 2.0(5)
N1 C1 C6 C5 -178.5(3)
C4 C5 C6 C1 -1.9(5)
C7 C5 C6 C1 177.5(3)
C4 C5 C7 F1 42.3(5)
C6 C5 C7 F1 -137.0(3)
C4 C5 C7 F2 166.5(3)
C6 C5 C7 F2 -12.8(5)
C4 C5 C7 F3 -75.1(4)
C6 C5 C7 F3 105.6(4)
C1 N1 C8 N2 175.9(3)
C1 N1 C8 S1 -2.8(4)
C9 N2 C8 N1 -18.1(5)
C9 N2 C8 S1 160.8(3)
C8 N2 C9 O1 10.6(5)
C8 N2 C9 C10 -166.2(3)
O1 C9 C10 C15 155.1(3)
N2 C9 C10 C15 -28.1(4)
O1 C9 C10 C11 -27.4(4)
N2 C9 C10 C11 149.4(3)
C15 C10 C11 C12 2.2(5)
C9 C10 C11 C12 -175.4(3)
C10 C11 C12 C13 -2.4(5)
C10 C11 C12 Cl1 178.4(2)
C11 C12 C13 C14 1.0(5)
Cl1 C12 C13 C14 -179.8(2)
C12 C13 C14 C15 0.6(5)
C13 C14 C15 C10 -0.8(5)
C11 C10 C15 C14 -0.6(5)
C9 C10 C15 C14 176.9(3)

loop_
_cod_related_entry_id
_cod_related_entry_database
_cod_related_entry_code
1 ChemSpider 1119355
